data_7029216
loop_
_publ_author_name
'Larpent, Patrick'
'Jouaiti, Abdelaziz'
'Kyritsakas, Nathalie'
'Hosseini, Mir Wais'

_publ_section_title
;
 Molecular tectonics: enantiomerically pure 1D stair-type mercury
 coordination networks based on rigid bismonodentate C2-chiral organic
 tectons.
;
_journal_issue 1
_journal_name_full 'Dalton transactions (Cambridge, England : 2003)'
_journal_page_first 166
_journal_page_last 172
_journal_paper_doi 10.1039/c3dt52036f
_journal_volume 43
_journal_year 2014
_chemical_absolute_configuration ad
_chemical_formula_moiety 'C48 H56 Cl4 Hg2 N4 O4'
_chemical_formula_sum 'C48 H56 Cl4 Hg2 N4 O4'
_chemical_formula_weight 1295.95
_chemical_name_systematic
;
 ?
;
_space_group_IT_number 4
_symmetry_cell_setting monoclinic
_symmetry_space_group_name_Hall 'P 2yb'
_symmetry_space_group_name_H-M 'P 1 21 1'
_atom_sites_solution_hydrogens geom
_atom_sites_solution_primary direct
_atom_sites_solution_secondary difmap
_audit_creation_method SHELXL-97
_cell_angle_alpha 90.00
_cell_angle_beta 90.7950(10)
_cell_angle_gamma 90.00
_cell_formula_units_Z 2
_cell_length_a 6.3226(2)
_cell_length_b 17.6883(6)
_cell_length_c 21.9405(8)
_cell_measurement_reflns_used 7694
_cell_measurement_temperature 173(2)
_cell_measurement_theta_max 21.62
_cell_measurement_theta_min 2.18
_cell_volume 2453.50(14)
_computing_cell_refinement 'Bruker SMART'
_computing_data_collection 'Bruker SMART'
_computing_data_reduction 'Bruker SAINT'
_computing_molecular_graphics 'Bruker SHELXTL'
_computing_publication_material 'Bruker SHELXTL'
_computing_structure_refinement 'SHELXL-97 (Sheldrick, 1997)'
_computing_structure_solution 'SHELXS-97 (Sheldrick, 1990)'
_diffrn_ambient_temperature 173(2)
_diffrn_measured_fraction_theta_full 0.982
_diffrn_measured_fraction_theta_max 0.982
_diffrn_measurement_device_type 'CCD area detector'
_diffrn_measurement_method 'phi and omega scans'
_diffrn_radiation_monochromator graphite
_diffrn_radiation_source 'fine-focus sealed tube'
_diffrn_radiation_type MoK\a
_diffrn_radiation_wavelength 0.71073
_diffrn_reflns_av_R_equivalents 0.0784
_diffrn_reflns_av_sigmaI/netI 0.1125
_diffrn_reflns_limit_h_max 8
_diffrn_reflns_limit_h_min -7
_diffrn_reflns_limit_k_max 24
_diffrn_reflns_limit_k_min -24
_diffrn_reflns_limit_l_max 30
_diffrn_reflns_limit_l_min -30
_diffrn_reflns_number 57047
_diffrn_reflns_theta_full 30.09
_diffrn_reflns_theta_max 30.09
_diffrn_reflns_theta_min 1.48
_exptl_absorpt_coefficient_mu 6.514
_exptl_absorpt_correction_T_max 0.6959
_exptl_absorpt_correction_T_min 0.6238
_exptl_absorpt_correction_type multi-scan
_exptl_absorpt_process_details sadabs
_exptl_crystal_colour colorless
_exptl_crystal_density_diffrn 1.754
_exptl_crystal_density_meas ?
_exptl_crystal_density_method 'not measured'
_exptl_crystal_description prism
_exptl_crystal_F_000 1264
_exptl_crystal_size_max 0.08
_exptl_crystal_size_mid 0.06
_exptl_crystal_size_min 0.06
_refine_diff_density_max 1.627
_refine_diff_density_min -1.457
_refine_diff_density_rms 0.173
_refine_ls_abs_structure_details 'Flack H D (1983), Acta Cryst. A39, 876-881'
_refine_ls_abs_structure_Flack -0.006(5)
_refine_ls_extinction_method none
_refine_ls_goodness_of_fit_ref 1.010
_refine_ls_hydrogen_treatment mixed
_refine_ls_matrix_type full
_refine_ls_number_parameters 567
_refine_ls_number_reflns 13427
_refine_ls_number_restraints 1
_refine_ls_restrained_S_all 1.010
_refine_ls_R_factor_all 0.0924
_refine_ls_R_factor_gt 0.0434
_refine_ls_shift/su_max 0.003
_refine_ls_shift/su_mean 0.000
_refine_ls_structure_factor_coef Fsqd
_refine_ls_weighting_details 'calc w=1/[\s^2^(Fo^2^)+(0.0000P)^2^+0.0000P] where P=(Fo^2^+2Fc^2^)/3'
_refine_ls_weighting_scheme calc
_refine_ls_wR_factor_gt 0.0550
_refine_ls_wR_factor_ref 0.0652
_reflns_number_gt 9041
_reflns_number_total 13427
_reflns_threshold_expression >2sigma(I)
_cod_data_source_file c3dt52036f.txt
_cod_data_source_block e2655a
_cod_depositor_comments
;
The following automatic conversions were performed:

'_symmetry_cell_setting' value 'Monoclinic' changed to 'monoclinic'
according to
/usr/data/users/saulius/automatic-downloads/current/RSC/lib/dictionaries/cif_core.dic
dictionary named 'cif_core.dic' version 2.4.2 from 2011-04-26.

Automatic conversion script
Id: cif_fix_values 2281 2013-09-26 08:29:07Z andrius 

The following automatic conversions were performed:

'_exptl_crystal_density_meas' value 'none' was changed to '?' - the
value is perceived as not measured.

Automatic conversion script
Id: cif_fix_values 3008 2015-01-20 13:52:24Z robertas 
;
_cod_original_sg_symbol_H-M P2(1)
_cod_database_code 7029216

loop_
_symmetry_equiv_pos_as_xyz
'x, y, z'
'-x, y+1/2, -z'

loop_
_atom_site_label
_atom_site_type_symbol
_atom_site_fract_x
_atom_site_fract_y
_atom_site_fract_z
_atom_site_U_iso_or_equiv
_atom_site_adp_type
_atom_site_occupancy
_atom_site_symmetry_multiplicity
_atom_site_calc_flag
_atom_site_refinement_flags
N4 N 0.0714(7) 0.9059(4) 1.0427(2) 0.0269(11) Uani 1 1 d .
C47 C 0.2315(10) 0.8585(4) 1.0505(3) 0.0312(18) Uani 1 1 d .
H47 H 0.2273 0.8235 1.0833 0.037 Uiso 1 1 calc R
C48 C 0.4060(10) 0.8580(4) 1.0124(3) 0.0281(17) Uani 1 1 d .
H48 H 0.5171 0.8228 1.0195 0.034 Uiso 1 1 calc R
C44 C 0.4190(8) 0.9087(4) 0.9641(2) 0.0214(13) Uani 1 1 d .
Hg2 Hg 1.66088(3) 0.904872(13) 0.622911(10) 0.02873(7) Uani 1 1 d .
Hg1 Hg -0.20416(3) 0.918756(13) 0.115122(10) 0.02855(7) Uani 1 1 d .
Cl3 Cl 1.7554(3) 1.03088(11) 0.59921(11) 0.0500(6) Uani 1 1 d .
Cl4 Cl 1.8078(3) 0.78653(11) 0.65068(10) 0.0428(5) Uani 1 1 d .
N2 N 1.3928(7) 0.8969(3) 0.5459(2) 0.0241(12) Uani 1 1 d .
N1 N 0.0688(8) 0.9324(3) 0.1905(2) 0.0273(13) Uani 1 1 d .
O2 O 0.8341(6) 0.7761(2) 0.4137(2) 0.0296(11) Uani 1 1 d .
O1 O 0.6540(7) 1.0566(2) 0.3141(2) 0.0325(12) Uani 1 1 d .
C8 C 0.8547(11) 0.9772(4) 0.3831(3) 0.025(2) Uani 1 1 d .
H8 H 0.9345 1.0199 0.3961 0.030 Uiso 1 1 calc R
C10 C 0.7822(12) 0.8450(5) 0.3889(4) 0.029(2) Uani 1 1 d .
C23 C 1.2131(10) 0.8569(4) 0.5524(3) 0.0269(17) Uani 1 1 d .
H23 H 1.1951 0.8273 0.5880 0.032 Uiso 1 1 calc R
C20 C 1.0715(8) 0.9018(4) 0.4564(2) 0.0224(14) Uani 1 1 d .
C21 C 1.2561(9) 0.9432(3) 0.4509(3) 0.0235(16) Uani 1 1 d .
H21 H 1.2767 0.9742 0.4162 0.028 Uiso 1 1 calc R
C9 C 0.9006(8) 0.9072(4) 0.4096(2) 0.0199(12) Uani 1 1 d .
C7 C 0.7014(10) 0.9874(4) 0.3397(3) 0.0225(17) Uani 1 1 d .
C2 C 0.4071(10) 0.9780(3) 0.2243(3) 0.0263(16) Uani 1 1 d .
H2 H 0.5228 1.0112 0.2180 0.032 Uiso 1 1 calc R
C1 C 0.2398(10) 0.9757(4) 0.1833(3) 0.0258(16) Uani 1 1 d .
H1 H 0.2466 1.0066 0.1480 0.031 Uiso 1 1 calc R
C4 C 0.2251(9) 0.8874(4) 0.2833(3) 0.0258(17) Uani 1 1 d .
H4 H 0.2138 0.8559 0.3182 0.031 Uiso 1 1 calc R
C6 C 0.5820(9) 0.9255(4) 0.3197(2) 0.0212(14) Uani 1 1 d .
C3 C 0.4035(9) 0.9309(4) 0.2752(3) 0.0210(15) Uani 1 1 d .
C24 C 1.0540(10) 0.8581(3) 0.5083(3) 0.0248(16) Uani 1 1 d .
H24 H 0.9306 0.8284 0.5139 0.030 Uiso 1 1 calc R
C22 C 1.4099(10) 0.9394(3) 0.4959(3) 0.0288(17) Uani 1 1 d .
H22 H 1.5348 0.9686 0.4911 0.035 Uiso 1 1 calc R
C11 C 0.6265(10) 0.8548(4) 0.3446(3) 0.0207(16) Uani 1 1 d .
H11 H 0.5480 0.8122 0.3309 0.025 Uiso 1 1 calc R
C5 C 0.0627(9) 0.8900(4) 0.2404(3) 0.0275(16) Uani 1 1 d .
H5 H -0.0593 0.8599 0.2470 0.033 Uiso 1 1 calc R
C17 C 0.8009(10) 0.6443(4) 0.4276(3) 0.0357(18) Uani 1 1 d .
H17A H 0.9199 0.6367 0.3994 0.043 Uiso 1 1 calc R
H17B H 0.7048 0.6004 0.4229 0.043 Uiso 1 1 calc R
C16 C 0.6827(10) 0.7142(4) 0.4082(3) 0.0296(18) Uani 1 1 d .
H16 H 0.6403 0.7088 0.3644 0.036 Uiso 1 1 calc R
C12 C 0.7417(11) 1.1254(4) 0.3392(3) 0.0332(19) Uani 1 1 d .
H12 H 0.8958 1.1178 0.3481 0.040 Uiso 1 1 calc R
N3 N 1.3982(7) 0.9178(3) 0.6992(2) 0.0270(11) Uani 1 1 d .
C27 C 1.0874(9) 0.9255(4) 0.7879(3) 0.0213(14) Uani 1 1 d .
C25 C 1.2244(10) 0.9598(4) 0.6908(3) 0.0289(17) Uani 1 1 d .
H25 H 1.2089 0.9874 0.6539 0.035 Uiso 1 1 calc R
C26 C 1.0679(10) 0.9648(4) 0.7330(3) 0.0263(16) Uani 1 1 d .
H26 H 0.9463 0.9949 0.7250 0.032 Uiso 1 1 calc R
C29 C 1.4190(10) 0.8801(4) 0.7516(3) 0.0283(17) Uani 1 1 d .
H29 H 1.5422 0.8503 0.7581 0.034 Uiso 1 1 calc R
C28 C 1.2704(10) 0.8824(4) 0.7965(3) 0.0260(17) Uani 1 1 d .
H28 H 1.2918 0.8548 0.8332 0.031 Uiso 1 1 calc R
Cl2 Cl -0.3079(3) 1.04125(10) 0.08288(9) 0.0459(5) Uani 1 1 d .
Cl1 Cl -0.3429(3) 0.80335(10) 0.15248(9) 0.0382(5) Uani 1 1 d .
C45 C 0.2490(9) 0.9581(3) 0.9569(3) 0.0208(15) Uani 1 1 d .
H45 H 0.2490 0.9939 0.9247 0.025 Uiso 1 1 calc R
C46 C 0.0815(9) 0.9555(4) 0.9960(3) 0.0234(15) Uani 1 1 d .
H46 H -0.0320 0.9901 0.9899 0.028 Uiso 1 1 calc R
C13 C 0.7152(11) 1.1838(4) 0.2891(3) 0.0366(19) Uani 1 1 d .
H13A H 0.7514 1.2343 0.3057 0.044 Uiso 1 1 calc R
H13B H 0.5650 1.1850 0.2758 0.044 Uiso 1 1 calc R
C18 C 0.8888(11) 0.6445(4) 0.4925(3) 0.046(2) Uani 1 1 d .
H18A H 0.9746 0.6900 0.4991 0.069 Uiso 1 1 calc R
H18B H 0.9769 0.5995 0.4990 0.069 Uiso 1 1 calc R
H18C H 0.7717 0.6441 0.5213 0.069 Uiso 1 1 calc R
C30 C 0.9185(8) 0.9242(3) 0.8338(2) 0.0209(13) Uani 1 1 d .
C33 C 0.6003(8) 0.9122(4) 0.9217(2) 0.0233(13) Uani 1 1 d .
C34 C 0.7235(11) 0.8488(4) 0.9071(4) 0.0237(17) Uani 1 1 d .
C32 C 0.6499(10) 0.9818(4) 0.8945(3) 0.0241(18) Uani 1 1 d .
H32 H 0.5748 1.0258 0.9064 0.029 Uiso 1 1 calc R
C35 C 0.8780(11) 0.8561(4) 0.8624(3) 0.0260(17) Uani 1 1 d .
H35 H 0.9578 0.8128 0.8513 0.031 Uiso 1 1 calc R
C31 C 0.8021(10) 0.9878(4) 0.8518(3) 0.0238(18) Uani 1 1 d .
O3 O 0.8601(6) 1.0550(2) 0.8246(2) 0.0313(11) Uani 1 1 d .
O4 O 0.6808(7) 0.7827(2) 0.9362(2) 0.0355(12) Uani 1 1 d .
C36 C 0.7180(11) 1.1188(4) 0.8247(4) 0.0336(19) Uani 1 1 d .
H36 H 0.6749 1.1287 0.8676 0.040 Uiso 1 1 calc R
C14 C 0.8520(12) 1.1682(4) 0.2341(3) 0.050(2) Uani 1 1 d .
H14A H 1.0005 1.1647 0.2472 0.075 Uiso 1 1 calc R
H14B H 0.8356 1.2095 0.2046 0.075 Uiso 1 1 calc R
H14C H 0.8081 1.1205 0.2151 0.075 Uiso 1 1 calc R
C15 C 0.6313(13) 1.1451(4) 0.3972(3) 0.051(2) Uani 1 1 d .
H15A H 0.4823 1.1562 0.3882 0.077 Uiso 1 1 calc R
H15B H 0.6986 1.1896 0.4157 0.077 Uiso 1 1 calc R
H15C H 0.6410 1.1024 0.4255 0.077 Uiso 1 1 calc R
C40 C 0.7766(11) 0.7125(4) 0.9147(4) 0.0341(19) Uani 1 1 d .
H40 H 0.9290 0.7215 0.9056 0.041 Uiso 1 1 calc R
C41 C 0.7602(12) 0.6580(4) 0.9665(3) 0.043(2) Uani 1 1 d .
H41A H 0.7973 0.6069 0.9518 0.052 Uiso 1 1 calc R
H41B H 0.6116 0.6565 0.9801 0.052 Uiso 1 1 calc R
C43 C 0.6617(13) 0.6879(4) 0.8571(4) 0.054(2) Uani 1 1 d .
H43A H 0.5168 0.6729 0.8669 0.081 Uiso 1 1 calc R
H43B H 0.7359 0.6448 0.8390 0.081 Uiso 1 1 calc R
H43C H 0.6579 0.7299 0.8280 0.081 Uiso 1 1 calc R
C38 C 0.9273(11) 1.1783(4) 0.7383(3) 0.048(2) Uani 1 1 d .
H38A H 1.0091 1.1316 0.7342 0.073 Uiso 1 1 calc R
H38B H 1.0171 1.2218 0.7287 0.073 Uiso 1 1 calc R
H38C H 0.8059 1.1771 0.7100 0.073 Uiso 1 1 calc R
C37 C 0.8495(10) 1.1854(3) 0.8029(3) 0.0354(18) Uani 1 1 d .
H37A H 0.7635 1.2319 0.8060 0.042 Uiso 1 1 calc R
H37B H 0.9734 1.1912 0.8306 0.042 Uiso 1 1 calc R
C39 C 0.5226(10) 1.1033(4) 0.7870(3) 0.044(2) Uani 1 1 d .
H39A H 0.5631 1.0885 0.7457 0.066 Uiso 1 1 calc R
H39B H 0.4351 1.1490 0.7850 0.066 Uiso 1 1 calc R
H39C H 0.4420 1.0622 0.8057 0.066 Uiso 1 1 calc R
C19 C 0.4866(11) 0.7310(4) 0.4449(3) 0.047(2) Uani 1 1 d .
H19A H 0.5267 0.7382 0.4878 0.071 Uiso 1 1 calc R
H19B H 0.3877 0.6885 0.4413 0.071 Uiso 1 1 calc R
H19C H 0.4188 0.7770 0.4293 0.071 Uiso 1 1 calc R
C42 C 0.9026(12) 0.6775(4) 1.0210(3) 0.058(2) Uani 1 1 d .
H42A H 1.0506 0.6775 1.0083 0.086 Uiso 1 1 calc R
H42B H 0.8833 0.6398 1.0532 0.086 Uiso 1 1 calc R
H42C H 0.8653 0.7276 1.0365 0.086 Uiso 1 1 calc R

loop_
_atom_site_aniso_label
_atom_site_aniso_U_11
_atom_site_aniso_U_22
_atom_site_aniso_U_33
_atom_site_aniso_U_23
_atom_site_aniso_U_13
_atom_site_aniso_U_12
N4 0.023(3) 0.030(3) 0.028(3) -0.005(3) -0.001(2) 0.002(3)
C47 0.025(4) 0.032(4) 0.037(5) 0.000(3) 0.005(4) 0.002(3)
C48 0.021(4) 0.030(4) 0.033(4) -0.004(3) -0.008(3) 0.006(3)
C44 0.023(3) 0.021(3) 0.021(3) -0.005(3) 0.001(2) -0.005(3)
Hg2 0.02559(14) 0.03137(15) 0.02925(14) 0.00400(14) 0.00143(10) 0.00120(13)
Hg1 0.02563(14) 0.03071(15) 0.02932(15) 0.00256(15) 0.00017(11) 0.00068(13)
Cl3 0.0465(13) 0.0377(12) 0.0653(15) 0.0180(11) -0.0169(10) -0.0162(9)
Cl4 0.0354(11) 0.0367(11) 0.0563(14) 0.0140(10) 0.0047(10) 0.0068(9)
N2 0.024(3) 0.025(3) 0.024(3) -0.001(3) 0.002(2) 0.003(3)
N1 0.027(3) 0.026(3) 0.028(3) -0.005(3) 0.002(2) 0.000(3)
O2 0.030(3) 0.020(2) 0.039(3) 0.005(2) -0.008(2) -0.001(2)
O1 0.040(3) 0.022(3) 0.035(3) 0.000(2) -0.010(2) -0.005(2)
C8 0.031(5) 0.022(4) 0.023(4) -0.001(3) 0.000(4) -0.002(3)
C10 0.026(5) 0.027(5) 0.035(5) 0.007(4) 0.013(4) 0.003(4)
C23 0.030(4) 0.024(4) 0.027(4) -0.003(3) 0.007(3) 0.000(3)
C20 0.024(3) 0.022(3) 0.021(3) -0.006(3) 0.000(2) 0.003(3)
C21 0.024(4) 0.022(4) 0.024(4) 0.006(3) 0.004(3) 0.007(3)
C9 0.013(3) 0.025(3) 0.022(3) -0.006(3) 0.004(2) -0.001(3)
C7 0.024(4) 0.016(3) 0.027(4) 0.003(3) 0.000(3) 0.001(3)
C2 0.030(4) 0.018(3) 0.031(4) 0.001(3) 0.000(3) -0.011(3)
C1 0.028(4) 0.023(4) 0.025(4) 0.000(3) -0.005(3) -0.006(3)
C4 0.033(4) 0.026(4) 0.018(4) -0.001(3) 0.003(3) 0.000(3)
C6 0.022(3) 0.022(4) 0.019(3) -0.001(3) 0.001(2) 0.001(3)
C3 0.016(3) 0.023(4) 0.024(3) -0.005(3) 0.000(3) 0.000(3)
C24 0.021(4) 0.030(4) 0.024(4) -0.005(3) -0.002(3) -0.001(3)
C22 0.017(4) 0.030(4) 0.040(4) 0.004(3) 0.000(3) -0.005(3)
C11 0.021(4) 0.028(4) 0.014(4) 0.003(3) -0.001(3) -0.008(3)
C5 0.025(4) 0.032(4) 0.025(4) -0.003(3) 0.002(3) -0.003(3)
C17 0.032(4) 0.028(4) 0.047(5) 0.011(4) 0.006(4) 0.006(3)
C16 0.027(4) 0.021(4) 0.041(5) 0.001(3) -0.004(3) -0.005(3)
C12 0.043(5) 0.020(4) 0.037(5) 0.008(3) -0.013(4) -0.007(3)
N3 0.027(3) 0.024(3) 0.030(3) 0.008(3) 0.000(2) 0.002(3)
C27 0.021(3) 0.015(3) 0.027(3) -0.003(3) -0.001(3) -0.002(3)
C25 0.028(4) 0.029(4) 0.030(4) 0.001(3) -0.001(3) -0.003(3)
C26 0.023(4) 0.023(4) 0.033(4) -0.003(3) -0.001(3) -0.001(3)
C29 0.025(4) 0.028(4) 0.032(4) 0.000(3) -0.007(3) 0.001(3)
C28 0.034(4) 0.019(4) 0.024(4) 0.001(3) 0.002(3) -0.002(3)
Cl2 0.0520(13) 0.0351(11) 0.0509(13) 0.0097(9) 0.0145(10) 0.0184(9)
Cl1 0.0351(11) 0.0355(11) 0.0438(12) 0.0090(9) -0.0020(8) -0.0056(8)
C45 0.026(4) 0.021(3) 0.016(3) 0.001(3) 0.004(3) 0.002(3)
C46 0.017(4) 0.025(4) 0.028(4) 0.000(3) -0.008(3) 0.009(3)
C13 0.041(5) 0.025(4) 0.043(5) 0.003(3) -0.009(4) -0.007(3)
C18 0.052(5) 0.044(5) 0.043(5) 0.012(4) 0.003(4) 0.013(4)
C30 0.018(3) 0.018(3) 0.027(3) -0.004(3) -0.001(2) -0.001(3)
C33 0.017(3) 0.026(3) 0.026(3) -0.005(4) 0.001(2) 0.001(4)
C34 0.025(4) 0.019(4) 0.028(4) 0.003(3) -0.005(3) -0.006(3)
C32 0.012(4) 0.024(4) 0.036(5) 0.001(3) -0.004(3) -0.002(3)
C35 0.025(4) 0.021(4) 0.032(5) -0.004(3) 0.001(3) 0.006(3)
C31 0.021(4) 0.018(4) 0.032(4) -0.005(3) 0.000(3) -0.005(3)
O3 0.027(3) 0.021(2) 0.046(3) 0.003(2) 0.011(2) -0.001(2)
O4 0.039(3) 0.018(2) 0.049(3) 0.001(2) 0.017(2) 0.003(2)
C36 0.037(5) 0.019(4) 0.046(5) -0.001(3) 0.008(4) -0.001(3)
C14 0.055(5) 0.041(5) 0.055(6) 0.014(4) 0.015(4) -0.009(4)
C15 0.073(6) 0.037(5) 0.045(5) -0.007(4) 0.004(5) 0.018(4)
C40 0.035(4) 0.024(4) 0.044(5) 0.003(4) 0.008(4) -0.001(3)
C41 0.059(5) 0.026(4) 0.044(5) -0.001(4) -0.005(4) 0.000(4)
C43 0.085(7) 0.028(4) 0.050(6) -0.001(4) -0.003(5) -0.022(4)
C38 0.068(6) 0.026(4) 0.052(6) 0.005(4) 0.023(5) 0.000(4)
C37 0.036(4) 0.017(3) 0.053(5) -0.004(3) 0.012(4) -0.004(3)
C39 0.031(5) 0.040(4) 0.060(6) 0.003(4) -0.002(4) -0.001(3)
C19 0.044(5) 0.029(4) 0.070(6) 0.005(4) 0.012(4) 0.003(4)
C42 0.086(7) 0.038(5) 0.049(6) 0.005(4) -0.005(5) 0.003(4)

loop_
_atom_type_symbol
_atom_type_description
_atom_type_scat_dispersion_real
_atom_type_scat_dispersion_imag
_atom_type_scat_source
C C 0.0033 0.0016 'International Tables Vol C Tables 4.2.6.8 and 6.1.1.4'
H H 0.0000 0.0000 'International Tables Vol C Tables 4.2.6.8 and 6.1.1.4'
N N 0.0061 0.0033 'International Tables Vol C Tables 4.2.6.8 and 6.1.1.4'
O O 0.0106 0.0060 'International Tables Vol C Tables 4.2.6.8 and 6.1.1.4'
Cl Cl 0.1484 0.1585 'International Tables Vol C Tables 4.2.6.8 and 6.1.1.4'
Hg Hg -2.3894 9.2266 'International Tables Vol C Tables 4.2.6.8 and 6.1.1.4'

loop_
_geom_angle_atom_site_label_1
_geom_angle_atom_site_label_2
_geom_angle_atom_site_label_3
_geom_angle
_geom_angle_site_symmetry_1
_geom_angle_site_symmetry_3
C47 N4 C46 117.8(5) . .
C47 N4 Hg1 122.5(4) . 1_556
C46 N4 Hg1 119.1(4) . 1_556
N4 C47 C48 122.4(7) . .
N4 C47 H47 118.8 . .
C48 C47 H47 118.8 . .
C44 C48 C47 120.6(6) . .
C44 C48 H48 119.7 . .
C47 C48 H48 119.7 . .
C48 C44 C45 115.9(5) . .
C48 C44 C33 123.9(6) . .
C45 C44 C33 120.2(6) . .
Cl4 Hg2 Cl3 142.19(7) . .
Cl4 Hg2 N2 113.77(15) . .
Cl3 Hg2 N2 94.55(15) . .
Cl4 Hg2 N3 100.31(14) . .
Cl3 Hg2 N3 104.12(15) . .
N2 Hg2 N3 90.46(16) . .
Cl2 Hg1 Cl1 142.01(6) . .
Cl2 Hg1 N4 95.17(15) . 1_554
Cl1 Hg1 N4 115.14(16) . 1_554
Cl2 Hg1 N1 108.02(14) . .
Cl1 Hg1 N1 96.58(14) . .
N4 Hg1 N1 86.77(16) 1_554 .
C22 N2 C23 117.4(5) . .
C22 N2 Hg2 119.0(4) . .
C23 N2 Hg2 123.3(4) . .
C5 N1 C1 116.9(6) . .
C5 N1 Hg1 119.1(4) . .
C1 N1 Hg1 123.7(4) . .
C10 O2 C16 118.7(5) . .
C7 O1 C12 120.9(5) . .
C7 C8 C9 123.4(7) . .
C7 C8 H8 118.3 . .
C9 C8 H8 118.3 . .
O2 C10 C11 123.6(7) . .
O2 C10 C9 116.4(7) . .
C11 C10 C9 120.0(7) . .
N2 C23 C24 121.5(6) . .
N2 C23 H23 119.2 . .
C24 C23 H23 119.2 . .
C24 C20 C21 116.3(5) . .
C24 C20 C9 122.7(6) . .
C21 C20 C9 120.9(6) . .
C22 C21 C20 120.1(6) . .
C22 C21 H21 120.0 . .
C20 C21 H21 120.0 . .
C8 C9 C10 117.0(5) . .
C8 C9 C20 119.3(6) . .
C10 C9 C20 123.6(7) . .
C8 C7 O1 123.5(6) . .
C8 C7 C6 119.5(6) . .
O1 C7 C6 117.1(6) . .
C1 C2 C3 118.9(6) . .
C1 C2 H2 120.6 . .
C3 C2 H2 120.6 . .
N1 C1 C2 123.7(6) . .
N1 C1 H1 118.1 . .
C2 C1 H1 118.1 . .
C3 C4 C5 119.6(6) . .
C3 C4 H4 120.2 . .
C5 C4 H4 120.2 . .
C11 C6 C7 118.4(5) . .
C11 C6 C3 117.6(5) . .
C7 C6 C3 123.9(6) . .
C4 C3 C2 117.4(6) . .
C4 C3 C6 119.6(6) . .
C2 C3 C6 123.0(6) . .
C20 C24 C23 121.2(6) . .
C20 C24 H24 119.4 . .
C23 C24 H24 119.4 . .
N2 C22 C21 123.4(6) . .
N2 C22 H22 118.3 . .
C21 C22 H22 118.3 . .
C10 C11 C6 121.7(6) . .
C10 C11 H11 119.1 . .
C6 C11 H11 119.1 . .
N1 C5 C4 123.4(6) . .
N1 C5 H5 118.3 . .
C4 C5 H5 118.3 . .
C16 C17 C18 115.9(6) . .
C16 C17 H17A 108.3 . .
C18 C17 H17A 108.3 . .
C16 C17 H17B 108.3 . .
C18 C17 H17B 108.3 . .
H17A C17 H17B 107.4 . .
O2 C16 C17 105.7(5) . .
O2 C16 C19 110.5(5) . .
C17 C16 C19 114.7(6) . .
O2 C16 H16 108.6 . .
C17 C16 H16 108.6 . .
C19 C16 H16 108.6 . .
O1 C12 C15 109.8(6) . .
O1 C12 C13 105.0(5) . .
C15 C12 C13 114.1(6) . .
O1 C12 H12 109.2 . .
C15 C12 H12 109.2 . .
C13 C12 H12 109.2 . .
C29 N3 C25 117.9(5) . .
C29 N3 Hg2 119.7(4) . .
C25 N3 Hg2 122.4(4) . .
C26 C27 C28 116.9(6) . .
C26 C27 C30 122.7(6) . .
C28 C27 C30 120.3(6) . .
N3 C25 C26 122.9(6) . .
N3 C25 H25 118.5 . .
C26 C25 H25 118.5 . .
C25 C26 C27 119.8(6) . .
C25 C26 H26 120.1 . .
C27 C26 H26 120.1 . .
N3 C29 C28 122.9(6) . .
N3 C29 H29 118.5 . .
C28 C29 H29 118.5 . .
C29 C28 C27 119.6(6) . .
C29 C28 H28 120.2 . .
C27 C28 H28 120.2 . .
C46 C45 C44 120.7(6) . .
C46 C45 H45 119.7 . .
C44 C45 H45 119.7 . .
N4 C46 C45 122.6(5) . .
N4 C46 H46 118.7 . .
C45 C46 H46 118.7 . .
C12 C13 C14 113.2(6) . .
C12 C13 H13A 108.9 . .
C14 C13 H13A 108.9 . .
C12 C13 H13B 108.9 . .
C14 C13 H13B 108.9 . .
H13A C13 H13B 107.7 . .
C17 C18 H18A 109.5 . .
C17 C18 H18B 109.5 . .
H18A C18 H18B 109.5 . .
C17 C18 H18C 109.5 . .
H18A C18 H18C 109.5 . .
H18B C18 H18C 109.5 . .
C35 C30 C31 118.0(5) . .
C35 C30 C27 117.6(5) . .
C31 C30 C27 124.4(6) . .
C34 C33 C32 118.3(5) . .
C34 C33 C44 123.0(6) . .
C32 C33 C44 118.7(6) . .
O4 C34 C35 123.5(6) . .
O4 C34 C33 117.7(6) . .
C35 C34 C33 118.8(6) . .
C31 C32 C33 121.8(6) . .
C31 C32 H32 119.1 . .
C33 C32 H32 119.1 . .
C30 C35 C34 122.2(6) . .
C30 C35 H35 118.9 . .
C34 C35 H35 118.9 . .
C32 C31 O3 124.2(6) . .
C32 C31 C30 120.7(6) . .
O3 C31 C30 115.1(6) . .
C31 O3 C36 120.2(5) . .
C34 O4 C40 119.5(5) . .
O3 C36 C39 111.3(5) . .
O3 C36 C37 105.2(5) . .
C39 C36 C37 114.6(6) . .
O3 C36 H36 108.5 . .
C39 C36 H36 108.5 . .
C37 C36 H36 108.5 . .
C13 C14 H14A 109.5 . .
C13 C14 H14B 109.5 . .
H14A C14 H14B 109.5 . .
C13 C14 H14C 109.5 . .
H14A C14 H14C 109.5 . .
H14B C14 H14C 109.5 . .
C12 C15 H15A 109.5 . .
C12 C15 H15B 109.5 . .
H15A C15 H15B 109.5 . .
C12 C15 H15C 109.5 . .
H15A C15 H15C 109.5 . .
H15B C15 H15C 109.5 . .
O4 C40 C41 105.6(6) . .
O4 C40 C43 108.5(6) . .
C41 C40 C43 114.4(6) . .
O4 C40 H40 109.4 . .
C41 C40 H40 109.4 . .
C43 C40 H40 109.4 . .
C40 C41 C42 113.9(6) . .
C40 C41 H41A 108.8 . .
C42 C41 H41A 108.8 . .
C40 C41 H41B 108.8 . .
C42 C41 H41B 108.8 . .
H41A C41 H41B 107.7 . .
C40 C43 H43A 109.5 . .
C40 C43 H43B 109.5 . .
H43A C43 H43B 109.5 . .
C40 C43 H43C 109.5 . .
H43A C43 H43C 109.5 . .
H43B C43 H43C 109.5 . .
C37 C38 H38A 109.5 . .
C37 C38 H38B 109.5 . .
H38A C38 H38B 109.5 . .
C37 C38 H38C 109.5 . .
H38A C38 H38C 109.5 . .
H38B C38 H38C 109.5 . .
C38 C37 C36 114.7(6) . .
C38 C37 H37A 108.6 . .
C36 C37 H37A 108.6 . .
C38 C37 H37B 108.6 . .
C36 C37 H37B 108.6 . .
H37A C37 H37B 107.6 . .
C36 C39 H39A 109.5 . .
C36 C39 H39B 109.5 . .
H39A C39 H39B 109.5 . .
C36 C39 H39C 109.5 . .
H39A C39 H39C 109.5 . .
H39B C39 H39C 109.5 . .
C16 C19 H19A 109.5 . .
C16 C19 H19B 109.5 . .
H19A C19 H19B 109.5 . .
C16 C19 H19C 109.5 . .
H19A C19 H19C 109.5 . .
H19B C19 H19C 109.5 . .
C41 C42 H42A 109.5 . .
C41 C42 H42B 109.5 . .
H42A C42 H42B 109.5 . .
C41 C42 H42C 109.5 . .
H42A C42 H42C 109.5 . .
H42B C42 H42C 109.5 . .

loop_
_geom_bond_atom_site_label_1
_geom_bond_atom_site_label_2
_geom_bond_distance
_geom_bond_site_symmetry_2
N4 C47 1.324(8) .
N4 C46 1.352(8) .
N4 Hg1 2.385(4) 1_556
C47 C48 1.394(9) .
C47 H47 0.9500 .
C48 C44 1.391(8) .
C48 H48 0.9500 .
C44 C45 1.392(8) .
C44 C33 1.488(7) .
Hg2 Cl4 2.3664(19) .
Hg2 Cl3 2.3673(19) .
Hg2 N2 2.381(5) .
Hg2 N3 2.385(4) .
Hg1 Cl2 2.3690(18) .
Hg1 Cl1 2.3724(18) .
Hg1 N4 2.385(4) 1_554
Hg1 N1 2.385(5) .
N2 C22 1.336(8) .
N2 C23 1.347(7) .
N1 C5 1.328(7) .
N1 C1 1.336(7) .
O2 C10 1.373(8) .
O2 C16 1.458(7) .
O1 C7 1.377(7) .
O1 C12 1.444(8) .
C8 C7 1.362(10) .
C8 C9 1.395(9) .
C8 H8 0.9500 .
C10 C11 1.384(11) .
C10 C9 1.403(10) .
C23 C24 1.386(9) .
C23 H23 0.9500 .
C20 C24 1.383(8) .
C20 C21 1.384(8) .
C20 C9 1.483(7) .
C21 C22 1.377(8) .
C21 H21 0.9500 .
C7 C6 1.396(8) .
C2 C1 1.380(8) .
C2 C3 1.393(8) .
C2 H2 0.9500 .
C1 H1 0.9500 .
C4 C3 1.379(8) .
C4 C5 1.384(8) .
C4 H4 0.9500 .
C6 C11 1.391(8) .
C6 C3 1.486(7) .
C24 H24 0.9500 .
C22 H22 0.9500 .
C11 H11 0.9500 .
C5 H5 0.9500 .
C17 C16 1.503(9) .
C17 C18 1.522(9) .
C17 H17A 0.9900 .
C17 H17B 0.9900 .
C16 C19 1.517(9) .
C16 H16 1.0000 .
C12 C15 1.500(10) .
C12 C13 1.517(9) .
C12 H12 1.0000 .
N3 C29 1.335(7) .
N3 C25 1.337(7) .
C27 C26 1.394(8) .
C27 C28 1.396(8) .
C27 C30 1.479(8) .
C25 C26 1.368(8) .
C25 H25 0.9500 .
C26 H26 0.9500 .
C29 C28 1.371(8) .
C29 H29 0.9500 .
C28 H28 0.9500 .
C45 C46 1.373(8) .
C45 H45 0.9500 .
C46 H46 0.9500 .
C13 C14 1.519(9) .
C13 H13A 0.9900 .
C13 H13B 0.9900 .
C18 H18A 0.9800 .
C18 H18B 0.9800 .
C18 H18C 0.9800 .
C30 C35 1.383(9) .
C30 C31 1.404(8) .
C33 C34 1.405(9) .
C33 C32 1.405(10) .
C34 O4 1.362(8) .
C34 C35 1.400(10) .
C32 C31 1.357(10) .
C32 H32 0.9500 .
C35 H35 0.9500 .
C31 O3 1.382(8) .
O3 C36 1.442(7) .
O4 C40 1.462(8) .
C36 C39 1.502(9) .
C36 C37 1.523(9) .
C36 H36 1.0000 .
C14 H14A 0.9800 .
C14 H14B 0.9800 .
C14 H14C 0.9800 .
C15 H15A 0.9800 .
C15 H15B 0.9800 .
C15 H15C 0.9800 .
C40 C41 1.494(9) .
C40 C43 1.513(10) .
C40 H40 1.0000 .
C41 C42 1.526(10) .
C41 H41A 0.9900 .
C41 H41B 0.9900 .
C43 H43A 0.9800 .
C43 H43B 0.9800 .
C43 H43C 0.9800 .
C38 C37 1.512(8) .
C38 H38A 0.9800 .
C38 H38B 0.9800 .
C38 H38C 0.9800 .
C37 H37A 0.9900 .
C37 H37B 0.9900 .
C39 H39A 0.9800 .
C39 H39B 0.9800 .
C39 H39C 0.9800 .
C19 H19A 0.9800 .
C19 H19B 0.9800 .
C19 H19C 0.9800 .
C42 H42A 0.9800 .
C42 H42B 0.9800 .
C42 H42C 0.9800 .
